data_1505381
loop_
_publ_author_name
'Xu, Xiaoliang'
'Cheng, Dongping'
'Li, Jinghua'
'Guo, Hongyun'
'Yan, Jie'

_publ_section_title
;
 Copper-catalyzed highly efficient multicomponent reactions: synthesis of
 2-(sulfonylimino)-4-(alkylimino)azetidine derivatives.
;
_journal_issue 8
_journal_name_full 'Organic letters'
_journal_page_first 1585
_journal_page_last 1587
_journal_paper_doi 10.1021/ol070485x
_journal_volume 9
_journal_year 2007
_chemical_formula_sum 'C28 H35 N3 O2 S'
_chemical_formula_weight 477.65
_chemical_name_systematic
; 
 ? 
;
_space_group_IT_number 60
_symmetry_space_group_name_Hall '-P 2n 2ab'
_symmetry_space_group_name_H-M 'P b c n'
_atom_sites_solution_hydrogens geom
_atom_sites_solution_primary direct
_atom_sites_solution_secondary difmap
_audit_creation_method SHELXL-97
_cell_angle_alpha 90.00
_cell_angle_beta 90.00
_cell_angle_gamma 90.00
_cell_formula_units_Z 8
_cell_length_a 17.220(3)
_cell_length_b 11.154(2)
_cell_length_c 27.154(5)
_cell_measurement_temperature 293(2)
_cell_volume 5215.5(16)
_computing_structure_refinement 'SHELXL-97 (Sheldrick, 1997)'
_computing_structure_solution 'SHELXS-97 (Sheldrick, 1990)'
_diffrn_ambient_temperature 293(2)
_diffrn_measured_fraction_theta_full 0.998
_diffrn_measured_fraction_theta_max 0.998
_diffrn_radiation_monochromator graphite
_diffrn_radiation_source 'fine-focus sealed tube'
_diffrn_radiation_type MoK\a
_diffrn_radiation_wavelength 0.71069
_diffrn_reflns_av_R_equivalents 0.0339
_diffrn_reflns_av_sigmaI/netI 0.0192
_diffrn_reflns_limit_h_max 22
_diffrn_reflns_limit_h_min -22
_diffrn_reflns_limit_k_max 14
_diffrn_reflns_limit_k_min -14
_diffrn_reflns_limit_l_max 35
_diffrn_reflns_limit_l_min -35
_diffrn_reflns_number 46044
_diffrn_reflns_theta_full 27.41
_diffrn_reflns_theta_max 27.41
_diffrn_reflns_theta_min 3.00
_exptl_absorpt_coefficient_mu 0.153
_exptl_crystal_density_diffrn 1.217
_exptl_crystal_density_method 'not measured'
_exptl_crystal_F_000 2048
_refine_diff_density_max 0.183
_refine_diff_density_min -0.364
_refine_diff_density_rms 0.049
_refine_ls_extinction_method none
_refine_ls_goodness_of_fit_ref 1.064
_refine_ls_hydrogen_treatment mixed
_refine_ls_matrix_type full
_refine_ls_number_parameters 308
_refine_ls_number_reflns 5941
_refine_ls_number_restraints 0
_refine_ls_restrained_S_all 1.064
_refine_ls_R_factor_all 0.0570
_refine_ls_R_factor_gt 0.0411
_refine_ls_shift/su_max 0.002
_refine_ls_shift/su_mean 0.000
_refine_ls_structure_factor_coef Fsqd
_refine_ls_weighting_details 'calc w=1/[\s^2^(Fo^2^)+(0.0653P)^2^+0.4803P] where P=(Fo^2^+2Fc^2^)/3'
_refine_ls_weighting_scheme calc
_refine_ls_wR_factor_gt 0.1090
_refine_ls_wR_factor_ref 0.1173
_reflns_number_gt 4456
_reflns_number_total 5941
_reflns_threshold_expression >2sigma(I)
_cod_data_source_file ol070485xsi20070226_032451.cif
_cod_data_source_block xxl
_cod_original_cell_volume 5215.4(18)
_cod_database_code 1505381

loop_
_symmetry_equiv_pos_as_xyz
'x, y, z'
'-x+1/2, -y+1/2, z+1/2'
'-x, y, -z+1/2'
'x+1/2, -y+1/2, -z'
'-x, -y, -z'
'x-1/2, y-1/2, -z-1/2'
'x, -y, z-1/2'
'-x-1/2, y-1/2, z'

loop_
_atom_site_label
_atom_site_type_symbol
_atom_site_fract_x
_atom_site_fract_y
_atom_site_fract_z
_atom_site_U_iso_or_equiv
_atom_site_adp_type
_atom_site_occupancy
_atom_site_symmetry_multiplicity
_atom_site_calc_flag
_atom_site_refinement_flags
S1 S 1.03330(2) 0.26483(3) 0.476822(13) 0.04277(12) Uani 1 1 d .
O1 O 1.05272(6) 0.14612(9) 0.46067(4) 0.0546(3) Uani 1 1 d .
O2 O 1.09000(6) 0.33006(10) 0.50480(4) 0.0584(3) Uani 1 1 d .
N1 N 0.89618(7) 0.25067(11) 0.28603(4) 0.0446(3) Uani 1 1 d .
N2 N 0.96254(7) 0.36181(10) 0.34868(4) 0.0406(3) Uani 1 1 d .
N3 N 1.01166(7) 0.35269(10) 0.43031(4) 0.0421(3) Uani 1 1 d .
C1 C 0.89339(9) 0.00337(12) 0.41285(6) 0.0511(4) Uani 1 1 d .
H1 H 0.9384 -0.0392 0.4055 0.061 Uiso 1 1 calc R
C2 C 0.83266(12) -0.05302(15) 0.43709(7) 0.0667(5) Uani 1 1 d .
H2 H 0.8371 -0.1332 0.4461 0.080 Uiso 1 1 calc R
C3 C 0.76585(11) 0.00946(17) 0.44787(6) 0.0633(5) Uani 1 1 d .
H3 H 0.7248 -0.0289 0.4635 0.076 Uiso 1 1 calc R
C4 C 0.75984(9) 0.12802(17) 0.43552(6) 0.0574(4) Uani 1 1 d .
H4 H 0.7150 0.1705 0.4434 0.069 Uiso 1 1 calc R
C5 C 0.82009(8) 0.18484(13) 0.41143(5) 0.0451(3) Uani 1 1 d .
H5 H 0.8156 0.2654 0.4031 0.054 Uiso 1 1 calc R
C6 C 0.88741(7) 0.12235(11) 0.39958(5) 0.0363(3) Uani 1 1 d .
C7 C 0.95256(7) 0.18319(12) 0.37220(5) 0.0381(3) Uani 1 1 d .
H7 H 0.9954 0.1279 0.3653 0.046 Uiso 1 1 calc R
C8 C 0.93048(8) 0.25837(12) 0.32645(5) 0.0388(3) Uani 1 1 d .
C9 C 0.86535(8) 0.13229(13) 0.27235(5) 0.0444(3) Uani 1 1 d .
H9 H 0.8866 0.0717 0.2947 0.053 Uiso 1 1 calc R
C10 C 0.77748(9) 0.13269(16) 0.27660(7) 0.0582(4) Uani 1 1 d .
H10A H 0.7629 0.1487 0.3105 0.070 Uiso 1 1 calc R
H10B H 0.7564 0.1963 0.2562 0.070 Uiso 1 1 calc R
C11 C 0.74301(11) 0.01366(19) 0.26062(7) 0.0744(6) Uani 1 1 d .
H11A H 0.7600 -0.0487 0.2831 0.089 Uiso 1 1 calc R
H11B H 0.6868 0.0183 0.2623 0.089 Uiso 1 1 calc R
C12 C 0.76697(11) -0.01882(19) 0.20893(7) 0.0730(5) Uani 1 1 d .
H12A H 0.7442 0.0377 0.1860 0.088 Uiso 1 1 calc R
H12B H 0.7475 -0.0981 0.2010 0.088 Uiso 1 1 calc R
C13 C 0.85478(12) -0.01739(19) 0.20345(8) 0.0770(6) Uani 1 1 d .
H13A H 0.8683 -0.0317 0.1693 0.092 Uiso 1 1 calc R
H13B H 0.8770 -0.0815 0.2230 0.092 Uiso 1 1 calc R
C14 C 0.88932(9) 0.10238(18) 0.21994(6) 0.0620(5) Uani 1 1 d .
H14A H 0.9455 0.0984 0.2180 0.074 Uiso 1 1 calc R
H14B H 0.8718 0.1654 0.1980 0.074 Uiso 1 1 calc R
C15 C 0.96823(8) 0.48622(12) 0.33194(5) 0.0394(3) Uani 1 1 d .
H15 H 0.9527 0.4883 0.2972 0.047 Uiso 1 1 calc R
C16 C 0.91289(9) 0.56653(14) 0.36032(6) 0.0496(4) Uani 1 1 d .
H16A H 0.9257 0.5640 0.3951 0.060 Uiso 1 1 calc R
H16B H 0.8601 0.5375 0.3564 0.060 Uiso 1 1 calc R
C17 C 0.91831(10) 0.69490(15) 0.34182(7) 0.0582(4) Uani 1 1 d .
H17A H 0.9010 0.6984 0.3079 0.070 Uiso 1 1 calc R
H17B H 0.8844 0.7456 0.3613 0.070 Uiso 1 1 calc R
C18 C 1.00104(11) 0.74138(15) 0.34526(7) 0.0623(4) Uani 1 1 d .
H18A H 1.0034 0.8215 0.3315 0.075 Uiso 1 1 calc R
H18B H 1.0161 0.7463 0.3796 0.075 Uiso 1 1 calc R
C19 C 1.05763(10) 0.66115(15) 0.31807(7) 0.0581(4) Uani 1 1 d .
H19A H 1.1101 0.6898 0.3236 0.070 Uiso 1 1 calc R
H19B H 1.0472 0.6655 0.2830 0.070 Uiso 1 1 calc R
C20 C 1.05181(8) 0.53056(14) 0.33494(6) 0.0502(4) Uani 1 1 d .
H20A H 1.0846 0.4808 0.3143 0.060 Uiso 1 1 calc R
H20B H 1.0702 0.5239 0.3686 0.060 Uiso 1 1 calc R
C21 C 0.98205(7) 0.30536(12) 0.39148(5) 0.0376(3) Uani 1 1 d .
C22 C 0.94689(9) 0.25791(12) 0.51160(5) 0.0409(3) Uani 1 1 d .
C23 C 0.91851(9) 0.14732(13) 0.52659(5) 0.0474(3) Uani 1 1 d .
H23 H 0.9445 0.0771 0.5182 0.057 Uiso 1 1 calc R
C24 C 0.85114(10) 0.14318(15) 0.55409(6) 0.0568(4) Uani 1 1 d .
H24 H 0.8324 0.0692 0.5645 0.068 Uiso 1 1 calc R
C25 C 0.81078(10) 0.24589(16) 0.56664(6) 0.0564(4) Uani 1 1 d .
C26 C 0.84111(10) 0.35540(16) 0.55140(6) 0.0572(4) Uani 1 1 d .
H26 H 0.8151 0.4256 0.5598 0.069 Uiso 1 1 calc R
C27 C 0.90836(9) 0.36291(13) 0.52433(6) 0.0495(4) Uani 1 1 d .
H27 H 0.9278 0.4371 0.5147 0.059 Uiso 1 1 calc R
C28 C 0.73551(12) 0.2400(2) 0.59497(8) 0.0873(7) Uani 1 1 d .
H28A H 0.7118 0.1630 0.5901 0.131 Uiso 1 1 calc R
H28B H 0.7011 0.3016 0.5835 0.131 Uiso 1 1 calc R
H28C H 0.7457 0.2516 0.6294 0.131 Uiso 1 1 calc R

loop_
_atom_site_aniso_label
_atom_site_aniso_U_11
_atom_site_aniso_U_22
_atom_site_aniso_U_33
_atom_site_aniso_U_23
_atom_site_aniso_U_13
_atom_site_aniso_U_12
S1 0.0445(2) 0.03794(19) 0.0458(2) 0.00276(14) -0.01129(15) -0.00176(14)
O1 0.0568(6) 0.0416(6) 0.0653(7) 0.0012(5) -0.0051(5) 0.0085(5)
O2 0.0543(6) 0.0594(7) 0.0615(7) 0.0036(5) -0.0233(5) -0.0104(5)
N1 0.0435(6) 0.0515(7) 0.0388(6) -0.0048(5) 0.0006(5) -0.0085(5)
N2 0.0435(6) 0.0417(6) 0.0367(6) 0.0010(5) -0.0033(5) -0.0098(5)
N3 0.0469(6) 0.0372(6) 0.0420(6) 0.0021(5) -0.0072(5) -0.0062(5)
C1 0.0555(9) 0.0354(7) 0.0626(9) -0.0026(7) -0.0053(7) -0.0013(6)
C2 0.0852(13) 0.0414(9) 0.0735(12) 0.0116(8) -0.0108(10) -0.0206(8)
C3 0.0629(11) 0.0731(12) 0.0540(9) 0.0081(8) 0.0029(8) -0.0288(9)
C4 0.0438(8) 0.0741(11) 0.0543(9) 0.0035(8) 0.0075(7) -0.0035(7)
C5 0.0424(7) 0.0431(8) 0.0499(8) 0.0039(6) 0.0037(6) 0.0023(6)
C6 0.0370(6) 0.0335(6) 0.0384(7) -0.0036(5) -0.0020(5) -0.0037(5)
C7 0.0360(6) 0.0367(7) 0.0415(7) -0.0048(6) 0.0015(6) -0.0005(5)
C8 0.0339(6) 0.0433(7) 0.0392(7) -0.0041(6) 0.0053(6) -0.0060(5)
C9 0.0448(7) 0.0480(8) 0.0404(7) -0.0073(6) -0.0019(6) -0.0045(6)
C10 0.0486(9) 0.0670(11) 0.0588(10) -0.0194(8) 0.0107(7) -0.0129(8)
C11 0.0682(12) 0.0806(13) 0.0745(12) -0.0209(10) 0.0077(9) -0.0316(10)
C12 0.0723(12) 0.0758(12) 0.0708(12) -0.0291(10) -0.0067(9) -0.0157(10)
C13 0.0750(12) 0.0875(14) 0.0686(12) -0.0407(11) -0.0022(10) 0.0067(10)
C14 0.0466(8) 0.0892(13) 0.0502(9) -0.0229(9) 0.0052(7) -0.0080(8)
C15 0.0424(7) 0.0418(7) 0.0341(7) 0.0036(5) -0.0010(5) -0.0089(6)
C16 0.0461(8) 0.0532(9) 0.0495(8) 0.0004(7) 0.0062(6) -0.0043(6)
C17 0.0618(10) 0.0509(9) 0.0618(10) -0.0005(8) 0.0034(8) 0.0036(8)
C18 0.0776(12) 0.0471(9) 0.0623(10) 0.0022(8) -0.0051(9) -0.0148(8)
C19 0.0525(9) 0.0609(10) 0.0608(10) 0.0123(8) -0.0016(8) -0.0209(7)
C20 0.0413(8) 0.0531(9) 0.0562(9) 0.0057(7) 0.0010(6) -0.0106(6)
C21 0.0326(6) 0.0389(7) 0.0414(7) -0.0001(6) 0.0003(5) -0.0041(5)
C22 0.0497(8) 0.0364(7) 0.0366(7) 0.0011(5) -0.0110(6) -0.0019(6)
C23 0.0616(9) 0.0363(7) 0.0442(8) 0.0022(6) -0.0067(7) -0.0037(6)
C24 0.0690(10) 0.0531(9) 0.0483(9) 0.0077(7) -0.0073(8) -0.0145(8)
C25 0.0545(9) 0.0740(12) 0.0408(8) 0.0026(7) -0.0081(7) -0.0033(8)
C26 0.0627(10) 0.0576(10) 0.0513(9) -0.0045(7) -0.0070(8) 0.0136(8)
C27 0.0613(9) 0.0381(8) 0.0491(8) 0.0029(6) -0.0069(7) 0.0009(6)
C28 0.0646(12) 0.128(2) 0.0697(13) 0.0085(12) 0.0076(10) -0.0015(12)

loop_
_atom_type_symbol
_atom_type_description
_atom_type_scat_dispersion_real
_atom_type_scat_dispersion_imag
_atom_type_scat_source
C C 0.0033 0.0016 'International Tables Vol C Tables 4.2.6.8 and 6.1.1.4'
H H 0.0000 0.0000 'International Tables Vol C Tables 4.2.6.8 and 6.1.1.4'
N N 0.0061 0.0033 'International Tables Vol C Tables 4.2.6.8 and 6.1.1.4'
O O 0.0106 0.0060 'International Tables Vol C Tables 4.2.6.8 and 6.1.1.4'
S S 0.1246 0.1234 'International Tables Vol C Tables 4.2.6.8 and 6.1.1.4'

loop_
_geom_angle_atom_site_label_1
_geom_angle_atom_site_label_2
_geom_angle_atom_site_label_3
_geom_angle
O1 S1 O2 118.12(7)
O1 S1 N3 111.63(7)
O2 S1 N3 105.02(6)
O1 S1 C22 108.66(7)
O2 S1 C22 108.22(7)
N3 S1 C22 104.27(6)
C8 N1 C9 117.01(12)
C21 N2 C8 94.78(11)
C21 N2 C15 133.31(11)
C8 N2 C15 131.84(11)
C21 N3 S1 118.44(10)
C6 C1 C2 120.28(15)
C3 C2 C1 120.11(15)
C4 C3 C2 120.03(15)
C3 C4 C5 120.20(16)
C4 C5 C6 120.40(14)
C1 C6 C5 118.96(13)
C1 C6 C7 120.44(13)
C5 C6 C7 120.60(12)
C6 C7 C21 118.33(11)
C6 C7 C8 117.22(11)
C21 C7 C8 82.80(10)
N1 C8 N2 127.99(13)
N1 C8 C7 141.70(13)
N2 C8 C7 90.20(10)
N1 C9 C10 109.76(12)
N1 C9 C14 109.61(13)
C10 C9 C14 110.05(12)
C11 C10 C9 111.45(15)
C12 C11 C10 111.68(15)
C11 C12 C13 111.17(15)
C12 C13 C14 111.56(15)
C9 C14 C13 111.12(15)
N2 C15 C16 111.08(11)
N2 C15 C20 110.76(12)
C16 C15 C20 111.98(12)
C15 C16 C17 110.46(12)
C18 C17 C16 111.02(14)
C19 C18 C17 111.82(14)
C18 C19 C20 111.97(13)
C15 C20 C19 110.78(13)
N3 C21 N2 127.40(12)
N3 C21 C7 140.41(13)
N2 C21 C7 92.15(10)
C23 C22 C27 120.53(15)
C23 C22 S1 119.54(11)
C27 C22 S1 119.93(11)
C24 C23 C22 118.97(15)
C23 C24 C25 121.87(15)
C24 C25 C26 117.74(16)
C24 C25 C28 121.42(17)
C26 C25 C28 120.83(17)
C27 C26 C25 121.93(15)
C26 C27 C22 118.95(15)

loop_
_geom_bond_atom_site_label_1
_geom_bond_atom_site_label_2
_geom_bond_distance
S1 O1 1.4345(11)
S1 O2 1.4351(11)
S1 N3 1.6415(12)
S1 C22 1.7640(16)
N1 C8 1.2495(18)
N1 C9 1.4708(18)
N2 C21 1.3637(17)
N2 C8 1.4143(17)
N2 C15 1.4636(17)
N3 C21 1.2846(17)
C1 C6 1.3790(19)
C1 C2 1.386(2)
C2 C3 1.377(3)
C3 C4 1.368(3)
C4 C5 1.380(2)
C5 C6 1.3904(18)
C6 C7 1.5073(18)
C7 C21 1.5455(18)
C7 C8 1.5463(19)
C9 C10 1.518(2)
C9 C14 1.519(2)
C10 C11 1.518(2)
C11 C12 1.507(3)
C12 C13 1.519(3)
C13 C14 1.529(3)
C15 C16 1.518(2)
C15 C20 1.5239(19)
C16 C17 1.520(2)
C17 C18 1.519(2)
C18 C19 1.515(3)
C19 C20 1.530(2)
C22 C23 1.3878(19)
C22 C27 1.390(2)
C23 C24 1.380(2)
C24 C25 1.383(2)
C25 C26 1.391(2)
C25 C28 1.509(3)
C26 C27 1.374(2)
